data_4108008
loop_
_publ_author_name
'Daniela Buccella'
'Gerard Parkin'

_publ_section_title
;
 Mononuclear and Dinuclear Molybdenum and Tungsten Complexes of
 p-tert-Butyltetrathiacalix[4]arene and
 p-tert-Butyltetrasulfonylcalix[4]arene: Facile Cleavage of the Calixarene
 Ligand Framework by Nickel
;
_journal_name_full 'Journal of the American Chemical Society'
_journal_page_first 8617
_journal_page_last 8619
_journal_paper_doi 10.1021/ja803215x
_journal_volume 130
_journal_year 2008
_chemical_formula_sum 'C61 H99 Ni O4 P5 S4 W'
_chemical_formula_weight 1422.05
_chemical_name_systematic
;

 ?

;
_space_group_IT_number 2
_symmetry_cell_setting triclinic
_symmetry_space_group_name_Hall '-P 1'
_symmetry_space_group_name_H-M 'P -1'
_atom_sites_solution_hydrogens geom
_atom_sites_solution_primary direct
_atom_sites_solution_secondary difmap
_audit_creation_method SHELXL-97
_cell_angle_alpha 114.671(2)
_cell_angle_beta 100.424(2)
_cell_angle_gamma 104.5620(10)
_cell_formula_units_Z 2
_cell_length_a 14.5404(11)
_cell_length_b 16.1285(13)
_cell_length_c 17.951(2)
_cell_measurement_reflns_used 9785
_cell_measurement_temperature 125(2)
_cell_measurement_theta_max 31.854
_cell_measurement_theta_min 2.324
_cell_volume 3501.6(6)
_computing_cell_refinement 'Bruker SMART'
_computing_data_collection 'Bruker SMART'
_computing_data_reduction 'Bruker SAINT'
_computing_molecular_graphics 'Bruker SHELXTL'
_computing_publication_material 'Bruker SHELXTL'
_computing_structure_refinement 'SHELXL-97 (Sheldrick, 1997)'
_computing_structure_solution 'SHELXS-97 (Sheldrick, 1990)'
_diffrn_ambient_temperature 125(2)
_diffrn_measured_fraction_theta_full 0.970
_diffrn_measured_fraction_theta_max 0.970
_diffrn_measurement_device_type 'CCD area detector'
_diffrn_measurement_method 'phi and omega scans'
_diffrn_radiation_monochromator graphite
_diffrn_radiation_source 'fine-focus sealed tube'
_diffrn_radiation_type MoK\a
_diffrn_radiation_wavelength 0.71073
_diffrn_reflns_av_R_equivalents 0.0464
_diffrn_reflns_av_sigmaI/netI 0.0663
_diffrn_reflns_limit_h_max 21
_diffrn_reflns_limit_h_min -21
_diffrn_reflns_limit_k_max 23
_diffrn_reflns_limit_k_min -23
_diffrn_reflns_limit_l_max 26
_diffrn_reflns_limit_l_min -26
_diffrn_reflns_number 60282
_diffrn_reflns_theta_full 31.88
_diffrn_reflns_theta_max 31.88
_diffrn_reflns_theta_min 1.32
_exptl_absorpt_coefficient_mu 2.184
_exptl_absorpt_correction_T_max 0.8801
_exptl_absorpt_correction_T_min 0.7213
_exptl_absorpt_correction_type empirical
_exptl_absorpt_process_details sadabs
_exptl_crystal_colour yellow
_exptl_crystal_density_diffrn 1.349
_exptl_crystal_description block
_exptl_crystal_F_000 1476
_exptl_crystal_size_max 0.16
_exptl_crystal_size_mid 0.07
_exptl_crystal_size_min 0.06
_refine_diff_density_max 1.712
_refine_diff_density_min -0.590
_refine_diff_density_rms 0.120
_refine_ls_extinction_method none
_refine_ls_goodness_of_fit_ref 1.004
_refine_ls_hydrogen_treatment mixed
_refine_ls_matrix_type full
_refine_ls_number_parameters 752
_refine_ls_number_reflns 23377
_refine_ls_number_restraints 1
_refine_ls_restrained_S_all 1.004
_refine_ls_R_factor_all 0.0626
_refine_ls_R_factor_gt 0.0387
_refine_ls_shift/su_max 0.003
_refine_ls_shift/su_mean 0.000
_refine_ls_structure_factor_coef Fsqd
_refine_ls_weighting_details 'calc w=1/[\s^2^(Fo^2^)+(0.0320P)^2^+0.0000P] where P=(Fo^2^+2Fc^2^)/3'
_refine_ls_weighting_scheme calc
_refine_ls_wR_factor_gt 0.0719
_refine_ls_wR_factor_ref 0.0789
_reflns_number_gt 17884
_reflns_number_total 23377
_reflns_threshold_expression >2sigma(I)
_cod_data_source_file ja803215x-file013.cif
_cod_data_source_block wnis10
_cod_original_cell_volume 3501.7(6)
_cod_database_code 4108008

loop_
_symmetry_equiv_pos_as_xyz
'x, y, z'
'-x, -y, -z'

loop_
_atom_site_label
_atom_site_type_symbol
_atom_site_fract_x
_atom_site_fract_y
_atom_site_fract_z
_atom_site_U_iso_or_equiv
_atom_site_adp_type
_atom_site_occupancy
_atom_site_symmetry_multiplicity
_atom_site_calc_flag
_atom_site_refinement_flags
_atom_site_disorder_assembly
_atom_site_disorder_group
W W -0.588192(8) -0.065638(8) -0.301709(7) 0.01709(3) Uani 1 1 d D A .
H1 H -0.7003(19) -0.135(2) -0.328(2) 0.050(10) Uiso 1 1 d D . .
H2 H -0.664(2) -0.074(2) -0.3804(17) 0.035(9) Uiso 1 1 d D . .
P1 P -0.61420(6) -0.13944(6) -0.20881(5) 0.02648(16) Uani 1 1 d . . .
P2 P -0.69218(6) 0.03315(6) -0.26637(6) 0.0348(2) Uani 1 1 d . . .
P3 P -0.63444(5) -0.21465(5) -0.43956(5) 0.02122(14) Uani 1 1 d . . .
S1 S -0.48128(5) 0.03712(5) -0.34820(4) 0.01680(12) Uani 1 1 d . . .
O1 O -0.49186(14) 0.06076(13) -0.17817(12) 0.0205(4) Uani 1 1 d . . .
O2 O -0.45826(13) -0.10290(13) -0.28820(11) 0.0171(4) Uani 1 1 d . . .
Ni Ni -0.01274(2) 0.06233(2) -0.06414(2) 0.02045(7) Uani 1 1 d . . .
P4 P -0.12533(6) 0.13406(5) -0.05027(5) 0.02451(15) Uani 1 1 d . . .
P5 P 0.12356(5) 0.18928(5) 0.01601(5) 0.02181(14) Uani 1 1 d . . .
O3 O -0.12659(13) -0.04488(13) -0.14767(12) 0.0220(4) Uani 1 1 d . . .
S3 S 0.07939(5) -0.02501(5) -0.10708(5) 0.02368(14) Uani 1 1 d . A .
S2 S -0.31850(5) -0.19994(5) -0.28130(4) 0.01848(13) Uani 1 1 d . A .
S4 S -0.41226(6) 0.22878(5) -0.00052(5) 0.03058(17) Uani 1 1 d . . .
O4 O -0.5506(2) 0.3381(2) -0.0147(2) 0.0706(9) Uani 1 1 d . . .
H4 H -0.5636 0.2791 -0.0274 0.106 Uiso 1 1 calc R . .
C10 C -0.4348(2) 0.14138(19) -0.17405(17) 0.0210(5) Uani 1 1 d . A .
C11 C -0.41874(19) 0.14719(18) -0.24664(17) 0.0191(5) Uani 1 1 d . A .
C12 C -0.3562(2) 0.2319(2) -0.24099(18) 0.0251(6) Uani 1 1 d . . .
H12A H -0.3475 0.2318 -0.2922 0.030 Uiso 1 1 calc R A .
C13 C -0.3065(2) 0.3160(2) -0.16234(19) 0.0307(7) Uani 1 1 d . A .
C14 C -0.3234(2) 0.3129(2) -0.08890(19) 0.0292(6) Uani 1 1 d . . .
H14A H -0.2901 0.3700 -0.0338 0.035 Uiso 1 1 calc R A .
C15 C -0.3870(2) 0.2295(2) -0.09393(18) 0.0249(6) Uani 1 1 d . A .
C16 C -0.2358(3) 0.4114(2) -0.1511(2) 0.0508(10) Uani 1 1 d . . .
C17 C -0.2811(5) 0.4918(3) -0.1100(3) 0.093(2) Uani 1 1 d . A .
H17A H -0.2824 0.5008 -0.0528 0.140 Uiso 1 1 calc R . .
H17B H -0.3496 0.4710 -0.1476 0.140 Uiso 1 1 calc R . .
H17C H -0.2395 0.5538 -0.1040 0.140 Uiso 1 1 calc R . .
C18 C -0.2296(4) 0.4054(3) -0.2359(3) 0.0749(16) Uani 1 1 d . A .
H18A H -0.1827 0.4679 -0.2249 0.112 Uiso 1 1 calc R . .
H18B H -0.2962 0.3916 -0.2726 0.112 Uiso 1 1 calc R . .
H18C H -0.2057 0.3528 -0.2654 0.112 Uiso 1 1 calc R . .
C19 C -0.1336(4) 0.4431(4) -0.0900(3) 0.105(2) Uani 1 1 d . A .
H19A H -0.1029 0.3950 -0.1152 0.157 Uiso 1 1 calc R . .
H19B H -0.1391 0.4480 -0.0349 0.157 Uiso 1 1 calc R . .
H19C H -0.0916 0.5072 -0.0799 0.157 Uiso 1 1 calc R . .
C20 C -0.38589(18) -0.07522(18) -0.31828(16) 0.0160(5) Uani 1 1 d . A .
C21 C -0.30870(19) -0.11384(18) -0.31964(17) 0.0180(5) Uani 1 1 d . . .
C22 C -0.2327(2) -0.08445(19) -0.34985(17) 0.0213(5) Uani 1 1 d . A .
H22A H -0.1809 -0.1104 -0.3493 0.026 Uiso 1 1 calc R . .
C23 C -0.2290(2) -0.0177(2) -0.38129(18) 0.0228(6) Uani 1 1 d . . .
C24 C -0.30610(19) 0.01803(19) -0.38232(17) 0.0200(5) Uani 1 1 d . A .
H24A H -0.3069 0.0622 -0.4044 0.024 Uiso 1 1 calc R . .
C25 C -0.38259(18) -0.01055(18) -0.35108(16) 0.0179(5) Uani 1 1 d . A .
C26 C -0.1389(2) 0.0144(2) -0.4095(2) 0.0312(7) Uani 1 1 d . A .
C27 C -0.0424(2) 0.0649(3) -0.3315(3) 0.0450(9) Uani 1 1 d . . .
H27A H 0.0155 0.0851 -0.3491 0.067 Uiso 1 1 calc R A .
H27B H -0.0347 0.0191 -0.3104 0.067 Uiso 1 1 calc R . .
H27C H -0.0464 0.1227 -0.2852 0.067 Uiso 1 1 calc R . .
C28 C -0.1326(3) -0.0753(3) -0.4818(3) 0.0487(10) Uani 1 1 d . . .
H28A H -0.1957 -0.1096 -0.5303 0.073 Uiso 1 1 calc R A .
H28B H -0.1209 -0.1195 -0.4599 0.073 Uiso 1 1 calc R . .
H28C H -0.0770 -0.0544 -0.5016 0.073 Uiso 1 1 calc R . .
C29 C -0.1470(2) 0.0874(3) -0.4413(2) 0.0378(8) Uani 1 1 d . . .
H29A H -0.2085 0.0571 -0.4909 0.057 Uiso 1 1 calc R A .
H29B H -0.0886 0.1060 -0.4589 0.057 Uiso 1 1 calc R . .
H29C H -0.1492 0.1459 -0.3945 0.057 Uiso 1 1 calc R . .
C30 C -0.11522(19) -0.12426(19) -0.20261(17) 0.0193(5) Uani 1 1 d . A .
C31 C -0.19703(19) -0.20527(19) -0.26953(17) 0.0184(5) Uani 1 1 d . . .
C32 C -0.18275(19) -0.28766(19) -0.32797(17) 0.0198(5) Uani 1 1 d . A .
H32A H -0.2393 -0.3416 -0.3733 0.024 Uiso 1 1 calc R . .
C33 C -0.0871(2) -0.29193(19) -0.32079(17) 0.0210(5) Uani 1 1 d . . .
C34 C -0.0058(2) -0.21103(19) -0.25313(17) 0.0214(5) Uani 1 1 d . A .
H34A H 0.0599 -0.2126 -0.2468 0.026 Uiso 1 1 calc R . .
C35 C -0.01840(19) -0.12857(18) -0.19494(17) 0.0186(5) Uani 1 1 d . . .
C36 C -0.0687(2) -0.3801(2) -0.38447(19) 0.0279(6) Uani 1 1 d . A .
C37 C 0.0051(2) -0.3449(2) -0.4259(2) 0.0436(9) Uani 1 1 d . . .
H37A H -0.0240 -0.3154 -0.4573 0.065 Uiso 1 1 calc R A .
H37B H 0.0179 -0.4007 -0.4662 0.065 Uiso 1 1 calc R . .
H37C H 0.0683 -0.2960 -0.3804 0.065 Uiso 1 1 calc R . .
C38 C -0.0240(3) -0.4269(2) -0.3363(2) 0.0462(9) Uani 1 1 d . . .
H38A H 0.0390 -0.3782 -0.2904 0.069 Uiso 1 1 calc R A .
H38B H -0.0108 -0.4822 -0.3770 0.069 Uiso 1 1 calc R . .
H38C H -0.0715 -0.4502 -0.3107 0.069 Uiso 1 1 calc R . .
C39 C -0.1656(2) -0.4573(2) -0.4577(2) 0.0381(8) Uani 1 1 d . . .
H39A H -0.2125 -0.4844 -0.4336 0.057 Uiso 1 1 calc R A .
H39B H -0.1499 -0.5101 -0.4993 0.057 Uiso 1 1 calc R . .
H39C H -0.1962 -0.4270 -0.4873 0.057 Uiso 1 1 calc R . .
C40 C -0.4598(3) 0.3944(3) 0.0489(2) 0.0451(9) Uani 1 1 d . . .
C41 C -0.3873(2) 0.3556(2) 0.06606(19) 0.0309(7) Uani 1 1 d . . .
C42 C -0.2961(3) 0.4177(2) 0.13186(19) 0.0326(7) Uani 1 1 d . . .
H42A H -0.2476 0.3907 0.1429 0.039 Uiso 1 1 calc R . .
C43 C -0.2732(3) 0.5179(2) 0.1822(2) 0.0397(8) Uani 1 1 d . . .
C44 C -0.3471(3) 0.5540(3) 0.1612(2) 0.0545(11) Uani 1 1 d . . .
H44A H -0.3338 0.6223 0.1929 0.065 Uiso 1 1 calc R . .
C45 C -0.4377(3) 0.4942(3) 0.0965(3) 0.0620(13) Uani 1 1 d . . .
H45A H -0.4855 0.5215 0.0844 0.074 Uiso 1 1 calc R . .
C46 C -0.1722(3) 0.5834(3) 0.2547(3) 0.0580(11) Uani 1 1 d . . .
C47 C -0.1745(4) 0.5514(4) 0.3255(3) 0.0964(19) Uani 1 1 d . . .
H47A H -0.1808 0.4826 0.3012 0.145 Uiso 1 1 calc R . .
H47B H -0.2320 0.5591 0.3452 0.145 Uiso 1 1 calc R . .
H47C H -0.1122 0.5925 0.3748 0.145 Uiso 1 1 calc R . .
C48 C -0.1605(4) 0.6898(3) 0.2983(4) 0.114(2) Uani 1 1 d . . .
H48A H -0.0994 0.7275 0.3489 0.170 Uiso 1 1 calc R . .
H48B H -0.2189 0.6962 0.3168 0.170 Uiso 1 1 calc R . .
H48C H -0.1555 0.7150 0.2574 0.170 Uiso 1 1 calc R . .
C49 C -0.0867(3) 0.5674(4) 0.2243(4) 0.101(2) Uani 1 1 d . . .
H49A H -0.0817 0.5899 0.1817 0.151 Uiso 1 1 calc R . .
H49B H -0.0975 0.4974 0.1975 0.151 Uiso 1 1 calc R . .
H49C H -0.0243 0.6044 0.2737 0.151 Uiso 1 1 calc R . .
C51 C -0.5088(5) -0.1476(6) -0.1569(5) 0.055(2) Uani 0.599(5) 1 d P A 1
H51A H -0.5235 -0.1708 -0.1163 0.083 Uiso 0.599(5) 1 calc PR A 1
H51B H -0.4548 -0.0828 -0.1250 0.083 Uiso 0.599(5) 1 calc PR A 1
H51C H -0.4877 -0.1938 -0.1996 0.083 Uiso 0.599(5) 1 calc PR A 1
C52 C -0.6636(7) -0.0802(6) -0.1249(5) 0.072(3) Uani 0.599(5) 1 d P A 1
H52A H -0.6709 -0.1150 -0.0915 0.109 Uiso 0.599(5) 1 calc PR A 1
H52B H -0.7293 -0.0810 -0.1512 0.109 Uiso 0.599(5) 1 calc PR A 1
H52C H -0.6174 -0.0121 -0.0864 0.109 Uiso 0.599(5) 1 calc PR A 1
C53 C -0.7090(6) -0.2656(6) -0.2612(5) 0.092(4) Uani 0.599(5) 1 d P A 1
H53A H -0.6851 -0.3117 -0.3010 0.137 Uiso 0.599(5) 1 calc PR A 1
H53B H -0.7726 -0.2682 -0.2934 0.137 Uiso 0.599(5) 1 calc PR A 1
H53C H -0.7192 -0.2836 -0.2166 0.137 Uiso 0.599(5) 1 calc PR A 1
C51A C -0.5332(7) -0.0514(6) -0.0899(5) 0.050(3) Uani 0.401(5) 1 d P A 2
H51D H -0.5347 -0.0876 -0.0575 0.075 Uiso 0.401(5) 1 calc PR A 2
H51E H -0.5597 0.0004 -0.0648 0.075 Uiso 0.401(5) 1 calc PR A 2
H51F H -0.4638 -0.0220 -0.0866 0.075 Uiso 0.401(5) 1 calc PR A 2
C52A C -0.7294(5) -0.1851(7) -0.1961(6) 0.034(2) Uani 0.401(5) 1 d P A 2
H52D H -0.7191 -0.2052 -0.1516 0.051 Uiso 0.401(5) 1 calc PR A 2
H52E H -0.7755 -0.2418 -0.2512 0.051 Uiso 0.401(5) 1 calc PR A 2
H52F H -0.7583 -0.1340 -0.1783 0.051 Uiso 0.401(5) 1 calc PR A 2
C53A C -0.5657(8) -0.2395(8) -0.2225(7) 0.048(3) Uani 0.401(5) 1 d P A 2
H53D H -0.5022 -0.2250 -0.2345 0.072 Uiso 0.401(5) 1 calc PR A 2
H53E H -0.6149 -0.3017 -0.2710 0.072 Uiso 0.401(5) 1 calc PR A 2
H53F H -0.5546 -0.2444 -0.1693 0.072 Uiso 0.401(5) 1 calc PR A 2
C61 C -0.6662(3) 0.1332(3) -0.2933(4) 0.0706(15) Uani 1 1 d . A .
H61A H -0.6708 0.1065 -0.3545 0.106 Uiso 1 1 calc R . .
H61B H -0.5984 0.1816 -0.2570 0.106 Uiso 1 1 calc R . .
H61C H -0.7155 0.1648 -0.2829 0.106 Uiso 1 1 calc R . .
C62 C -0.6858(3) 0.0990(3) -0.1535(3) 0.0680(14) Uani 1 1 d . A .
H62A H -0.7081 0.1539 -0.1446 0.102 Uiso 1 1 calc R . .
H62B H -0.6164 0.1241 -0.1157 0.102 Uiso 1 1 calc R . .
H62C H -0.7294 0.0544 -0.1396 0.102 Uiso 1 1 calc R . .
C63 C -0.8273(2) -0.0284(3) -0.3192(3) 0.0429(9) Uani 1 1 d . A .
H63A H -0.8532 -0.0745 -0.2991 0.064 Uiso 1 1 calc R . .
H63B H -0.8421 -0.0641 -0.3822 0.064 Uiso 1 1 calc R . .
H63C H -0.8593 0.0204 -0.3050 0.064 Uiso 1 1 calc R . .
C71 C -0.7674(2) -0.2797(2) -0.5014(2) 0.0331(7) Uani 1 1 d . A .
H71A H -0.7761 -0.3362 -0.5561 0.050 Uiso 1 1 calc R . .
H71B H -0.7952 -0.2357 -0.5137 0.050 Uiso 1 1 calc R . .
H71C H -0.8026 -0.3024 -0.4679 0.050 Uiso 1 1 calc R . .
C72 C -0.5863(3) -0.1962(2) -0.5207(2) 0.0385(8) Uani 1 1 d . A .
H72A H -0.6142 -0.2580 -0.5756 0.058 Uiso 1 1 calc R . .
H72B H -0.5128 -0.1746 -0.5009 0.058 Uiso 1 1 calc R . .
H72C H -0.6060 -0.1462 -0.5292 0.058 Uiso 1 1 calc R . .
C73 C -0.5945(2) -0.3142(2) -0.4420(2) 0.0360(8) Uani 1 1 d . A .
H73A H -0.6336 -0.3472 -0.4165 0.054 Uiso 1 1 calc R . .
H73B H -0.5229 -0.2874 -0.4086 0.054 Uiso 1 1 calc R . .
H73C H -0.6055 -0.3614 -0.5021 0.054 Uiso 1 1 calc R . .
C81 C -0.1114(3) 0.2481(2) 0.0421(2) 0.0458(9) Uani 1 1 d . . .
H81A H -0.0602 0.3030 0.0447 0.069 Uiso 1 1 calc R . .
H81B H -0.0908 0.2449 0.0956 0.069 Uiso 1 1 calc R . .
H81C H -0.1757 0.2578 0.0356 0.069 Uiso 1 1 calc R . .
C82 C -0.2475(2) 0.0541(2) -0.0646(2) 0.0298(6) Uani 1 1 d . . .
H82A H -0.2963 0.0859 -0.0673 0.045 Uiso 1 1 calc R . .
H82B H -0.2430 0.0411 -0.0157 0.045 Uiso 1 1 calc R . .
H82C H -0.2691 -0.0079 -0.1186 0.045 Uiso 1 1 calc R . .
C83 C -0.1530(2) 0.1579(2) -0.1404(2) 0.0368(7) Uani 1 1 d . . .
H83A H -0.1715 0.0973 -0.1950 0.055 Uiso 1 1 calc R . .
H83B H -0.0935 0.2077 -0.1351 0.055 Uiso 1 1 calc R . .
H83C H -0.2088 0.1815 -0.1399 0.055 Uiso 1 1 calc R . .
C91 C 0.2374(2) 0.1697(2) 0.05194(19) 0.0283(6) Uani 1 1 d . . .
H91A H 0.2944 0.2324 0.0827 0.042 Uiso 1 1 calc R . .
H91B H 0.2496 0.1240 0.0016 0.042 Uiso 1 1 calc R . .
H91C H 0.2296 0.1423 0.0909 0.042 Uiso 1 1 calc R . .
C92 C 0.1553(2) 0.2480(2) -0.04829(19) 0.0304(7) Uani 1 1 d . . .
H92A H 0.1057 0.2769 -0.0584 0.046 Uiso 1 1 calc R . .
H92B H 0.1549 0.1991 -0.1040 0.046 Uiso 1 1 calc R . .
H92C H 0.2222 0.2996 -0.0170 0.046 Uiso 1 1 calc R . .
C93 C 0.1301(2) 0.2886(2) 0.11717(18) 0.0279(6) Uani 1 1 d . . .
H93A H 0.0998 0.2614 0.1504 0.042 Uiso 1 1 calc R . .
H93B H 0.0936 0.3272 0.1046 0.042 Uiso 1 1 calc R . .
H93C H 0.2006 0.3309 0.1510 0.042 Uiso 1 1 calc R . .
C101 C -0.4719(5) -0.3834(4) -0.6758(3) 0.098(2) Uani 1 1 d . . .
H10A H -0.4905 -0.3624 -0.7164 0.118 Uiso 1 1 calc R . .
C102 C -0.5106(6) -0.4803(4) -0.6990(4) 0.126(3) Uani 1 1 d . . .
H10B H -0.5521 -0.5268 -0.7570 0.152 Uiso 1 1 calc R . .
C103 C -0.4900(4) -0.5110(3) -0.6397(4) 0.0829(16) Uani 1 1 d . . .
H10C H -0.5203 -0.5777 -0.6546 0.099 Uiso 1 1 calc R . .
C104 C -0.4248(3) -0.4434(3) -0.5583(3) 0.0594(11) Uani 1 1 d . . .
H10D H -0.4083 -0.4633 -0.5163 0.071 Uiso 1 1 calc R . .
C105 C -0.3834(3) -0.3474(3) -0.5373(3) 0.0533(10) Uani 1 1 d . . .
H10E H -0.3370 -0.3013 -0.4810 0.064 Uiso 1 1 calc R . .
C106 C -0.4073(3) -0.3170(3) -0.5952(3) 0.0576(11) Uani 1 1 d . . .
H10F H -0.3791 -0.2498 -0.5796 0.069 Uiso 1 1 calc R . .

loop_
_atom_site_aniso_label
_atom_site_aniso_U_11
_atom_site_aniso_U_22
_atom_site_aniso_U_33
_atom_site_aniso_U_23
_atom_site_aniso_U_13
_atom_site_aniso_U_12
W 0.01623(5) 0.01825(5) 0.02179(5) 0.01125(4) 0.01019(4) 0.00847(4)
P1 0.0283(4) 0.0291(4) 0.0338(4) 0.0210(4) 0.0196(3) 0.0118(3)
P2 0.0256(4) 0.0286(4) 0.0558(6) 0.0179(4) 0.0226(4) 0.0166(3)
P3 0.0190(3) 0.0189(3) 0.0234(4) 0.0095(3) 0.0053(3) 0.0057(3)
S1 0.0189(3) 0.0168(3) 0.0185(3) 0.0097(3) 0.0085(2) 0.0086(2)
O1 0.0259(10) 0.0186(9) 0.0208(9) 0.0107(8) 0.0124(8) 0.0086(8)
O2 0.0167(9) 0.0190(9) 0.0203(9) 0.0116(8) 0.0096(7) 0.0079(7)
Ni 0.01931(17) 0.01674(16) 0.02116(17) 0.00541(14) 0.00680(14) 0.00677(14)
P4 0.0241(4) 0.0202(3) 0.0253(4) 0.0066(3) 0.0078(3) 0.0100(3)
P5 0.0235(4) 0.0179(3) 0.0213(3) 0.0082(3) 0.0083(3) 0.0050(3)
O3 0.0188(9) 0.0178(9) 0.0231(10) 0.0038(8) 0.0068(8) 0.0081(8)
S3 0.0171(3) 0.0199(3) 0.0250(3) 0.0041(3) 0.0050(3) 0.0064(3)
S2 0.0154(3) 0.0188(3) 0.0242(3) 0.0119(3) 0.0075(3) 0.0075(2)
S4 0.0519(5) 0.0236(4) 0.0221(4) 0.0120(3) 0.0185(3) 0.0167(3)
O4 0.0572(18) 0.0445(16) 0.068(2) 0.0008(16) -0.0136(15) 0.0240(15)
C10 0.0249(14) 0.0180(13) 0.0243(14) 0.0106(11) 0.0121(11) 0.0109(11)
C11 0.0220(13) 0.0164(12) 0.0202(13) 0.0090(11) 0.0090(11) 0.0074(10)
C12 0.0327(15) 0.0217(14) 0.0226(14) 0.0119(12) 0.0121(12) 0.0079(12)
C13 0.0402(18) 0.0187(14) 0.0265(15) 0.0102(12) 0.0116(14) 0.0016(13)
C14 0.0425(18) 0.0183(14) 0.0222(14) 0.0077(12) 0.0107(13) 0.0079(13)
C15 0.0355(16) 0.0210(14) 0.0197(14) 0.0102(12) 0.0107(12) 0.0110(12)
C16 0.073(3) 0.0225(17) 0.0313(19) 0.0081(15) 0.0135(19) -0.0100(17)
C17 0.173(6) 0.029(2) 0.076(3) 0.025(2) 0.068(4) 0.017(3)
C18 0.108(4) 0.038(2) 0.045(2) 0.0174(19) 0.026(3) -0.020(2)
C19 0.072(3) 0.106(4) 0.079(4) 0.057(3) -0.011(3) -0.051(3)
C20 0.0151(11) 0.0151(12) 0.0143(12) 0.0039(10) 0.0061(9) 0.0045(9)
C21 0.0174(12) 0.0178(12) 0.0214(13) 0.0102(11) 0.0083(10) 0.0080(10)
C22 0.0212(13) 0.0241(14) 0.0257(14) 0.0135(12) 0.0126(11) 0.0132(11)
C23 0.0217(13) 0.0265(14) 0.0261(14) 0.0151(12) 0.0135(11) 0.0096(11)
C24 0.0212(13) 0.0193(13) 0.0222(13) 0.0116(11) 0.0093(11) 0.0071(10)
C25 0.0165(12) 0.0195(12) 0.0186(12) 0.0087(11) 0.0073(10) 0.0074(10)
C26 0.0293(16) 0.0392(18) 0.0471(19) 0.0311(16) 0.0260(15) 0.0186(14)
C27 0.0215(16) 0.060(2) 0.071(3) 0.045(2) 0.0201(17) 0.0137(16)
C28 0.056(2) 0.052(2) 0.071(3) 0.039(2) 0.054(2) 0.0304(19)
C29 0.0328(17) 0.051(2) 0.056(2) 0.0410(19) 0.0299(16) 0.0188(15)
C30 0.0224(13) 0.0185(12) 0.0195(13) 0.0099(11) 0.0085(11) 0.0090(11)
C31 0.0177(12) 0.0212(13) 0.0210(13) 0.0118(11) 0.0086(10) 0.0100(10)
C32 0.0193(12) 0.0170(12) 0.0194(13) 0.0065(11) 0.0044(10) 0.0066(10)
C33 0.0213(13) 0.0189(13) 0.0228(13) 0.0081(11) 0.0093(11) 0.0095(11)
C34 0.0184(12) 0.0215(13) 0.0250(14) 0.0097(11) 0.0089(11) 0.0100(11)
C35 0.0168(12) 0.0171(12) 0.0217(13) 0.0085(11) 0.0075(10) 0.0067(10)
C36 0.0249(14) 0.0211(14) 0.0301(16) 0.0044(12) 0.0092(12) 0.0110(12)
C37 0.0334(18) 0.0393(19) 0.0364(19) -0.0016(15) 0.0210(15) 0.0084(15)
C38 0.057(2) 0.0302(18) 0.047(2) 0.0100(16) 0.0103(18) 0.0287(17)
C39 0.0333(17) 0.0226(15) 0.0395(19) -0.0017(14) 0.0107(15) 0.0117(13)
C40 0.045(2) 0.0351(19) 0.0353(19) 0.0022(16) 0.0006(16) 0.0199(17)
C41 0.0467(19) 0.0288(15) 0.0212(14) 0.0098(13) 0.0163(14) 0.0205(14)
C42 0.0472(19) 0.0332(17) 0.0227(15) 0.0142(14) 0.0119(14) 0.0212(15)
C43 0.045(2) 0.0308(17) 0.0283(17) 0.0035(14) 0.0073(15) 0.0135(15)
C44 0.061(3) 0.0261(18) 0.047(2) -0.0040(16) 0.0006(19) 0.0230(18)
C45 0.062(3) 0.039(2) 0.056(3) 0.0010(19) -0.007(2) 0.033(2)
C46 0.053(2) 0.046(2) 0.045(2) 0.0030(19) -0.0036(19) 0.019(2)
C47 0.097(4) 0.111(5) 0.051(3) 0.022(3) -0.008(3) 0.044(4)
C48 0.077(4) 0.044(3) 0.126(5) -0.009(3) -0.026(3) 0.010(3)
C49 0.045(3) 0.101(4) 0.090(4) 0.004(3) 0.008(3) 0.011(3)
C51 0.039(3) 0.113(7) 0.069(5) 0.079(5) 0.033(3) 0.040(4)
C52 0.120(7) 0.115(7) 0.072(5) 0.078(6) 0.078(6) 0.090(6)
C53 0.096(6) 0.069(5) 0.062(5) 0.052(5) -0.020(5) -0.046(5)
C51A 0.065(6) 0.039(5) 0.029(5) 0.027(4) -0.005(4) -0.013(4)
C52A 0.023(4) 0.044(5) 0.041(5) 0.027(4) 0.013(3) 0.008(3)
C53A 0.075(7) 0.064(7) 0.072(7) 0.061(6) 0.057(6) 0.055(6)
C61 0.045(2) 0.047(2) 0.156(5) 0.065(3) 0.047(3) 0.035(2)
C62 0.042(2) 0.051(2) 0.070(3) -0.011(2) 0.031(2) 0.0170(19)
C63 0.0273(17) 0.050(2) 0.064(2) 0.0299(19) 0.0228(17) 0.0251(16)
C71 0.0220(14) 0.0292(16) 0.0358(17) 0.0113(14) 0.0006(13) 0.0049(12)
C72 0.048(2) 0.0318(17) 0.0241(16) 0.0084(14) 0.0151(15) 0.0033(15)
C73 0.0368(18) 0.0210(15) 0.0378(18) 0.0068(14) 0.0001(14) 0.0130(13)
C81 0.042(2) 0.0338(18) 0.041(2) -0.0023(16) 0.0096(16) 0.0220(16)
C82 0.0245(15) 0.0290(15) 0.0393(17) 0.0154(14) 0.0149(13) 0.0139(12)
C83 0.0368(18) 0.0404(19) 0.044(2) 0.0262(17) 0.0158(15) 0.0185(15)
C91 0.0226(14) 0.0256(15) 0.0264(15) 0.0081(13) 0.0030(12) 0.0043(12)
C92 0.0340(16) 0.0296(16) 0.0300(16) 0.0163(14) 0.0142(13) 0.0093(13)
C93 0.0348(16) 0.0200(14) 0.0242(15) 0.0081(12) 0.0103(13) 0.0068(12)
C101 0.132(5) 0.081(4) 0.060(3) 0.043(3) 0.001(3) 0.011(4)
C102 0.174(7) 0.066(4) 0.064(4) 0.024(3) -0.037(4) -0.003(4)
C103 0.073(3) 0.047(3) 0.098(4) 0.031(3) -0.009(3) 0.009(2)
C104 0.056(3) 0.066(3) 0.062(3) 0.037(2) 0.013(2) 0.025(2)
C105 0.057(3) 0.051(2) 0.046(2) 0.017(2) 0.015(2) 0.023(2)
C106 0.058(3) 0.053(3) 0.070(3) 0.032(2) 0.030(2) 0.022(2)

loop_
_atom_type_symbol
_atom_type_description
_atom_type_scat_dispersion_real
_atom_type_scat_dispersion_imag
_atom_type_scat_source
C C 0.0033 0.0016 'International Tables Vol C Tables 4.2.6.8 and 6.1.1.4'
H H 0.0000 0.0000 'International Tables Vol C Tables 4.2.6.8 and 6.1.1.4'
O O 0.0106 0.0060 'International Tables Vol C Tables 4.2.6.8 and 6.1.1.4'
P P 0.1023 0.0942 'International Tables Vol C Tables 4.2.6.8 and 6.1.1.4'
S S 0.1246 0.1234 'International Tables Vol C Tables 4.2.6.8 and 6.1.1.4'
Ni Ni 0.3393 1.1124 'International Tables Vol C Tables 4.2.6.8 and 6.1.1.4'
W W -0.8490 6.8722 'International Tables Vol C Tables 4.2.6.8 and 6.1.1.4'

loop_
_geom_angle_atom_site_label_1
_geom_angle_atom_site_label_2
_geom_angle_atom_site_label_3
_geom_angle
H2 W H1 64.3(16)
H2 W O2 133.0(11)
H1 W O2 126.9(12)
H2 W O1 131.0(11)
H1 W O1 129.3(12)
O2 W O1 80.85(7)
H2 W P2 64.0(11)
H1 W P2 70.5(12)
O2 W P2 157.86(5)
O1 W P2 77.07(5)
H2 W P3 64.3(11)
H1 W P3 69.4(12)
O2 W P3 77.64(5)
O1 W P3 157.93(5)
P2 W P3 124.15(3)
H2 W P1 130.5(11)
H1 W P1 66.2(12)
O2 W P1 80.06(5)
O1 W P1 81.70(5)
P2 W P1 98.30(3)
P3 W P1 99.27(3)
H2 W S1 76.6(11)
H1 W S1 140.9(12)
O2 W S1 78.81(5)
O1 W S1 78.36(5)
P2 W S1 94.94(3)
P3 W S1 92.59(2)
P1 W S1 152.89(2)
C51 P1 C52A 120.4(3)
C51 P1 C52 105.1(4)
C52A P1 C52 51.2(4)
C51 P1 C53 103.7(4)
C52A P1 C53 48.4(4)
C52 P1 C53 98.6(4)
C51 P1 C53A 44.4(4)
C52A P1 C53A 101.1(4)
C52 P1 C53A 126.6(3)
C53 P1 C53A 63.1(5)
C51 P1 C51A 55.1(4)
C52A P1 C51A 100.2(4)
C52 P1 C51A 56.3(4)
C53 P1 C51A 130.7(3)
C53A P1 C51A 96.4(5)
C51 P1 W 114.45(19)
C52A P1 W 125.1(3)
C52 P1 W 115.9(2)
C53 P1 W 117.1(2)
C53A P1 W 117.0(2)
C51A P1 W 112.2(2)
C63 P2 C62 100.71(17)
C63 P2 C61 101.38(18)
C62 P2 C61 101.2(2)
C63 P2 W 117.66(12)
C62 P2 W 118.44(15)
C61 P2 W 114.65(13)
C71 P3 C72 100.22(16)
C71 P3 C73 101.79(15)
C72 P3 C73 100.02(16)
C71 P3 W 117.16(11)
C72 P3 W 114.88(11)
C73 P3 W 119.65(11)
C11 S1 C25 98.28(12)
C11 S1 W 99.63(9)
C25 S1 W 99.06(8)
C10 O1 W 121.06(16)
C20 O2 W 121.90(15)
O3 Ni P5 171.13(6)
O3 Ni S3 89.09(6)
P5 Ni S3 88.71(3)
O3 Ni P4 81.11(6)
P5 Ni P4 99.86(3)
S3 Ni P4 167.81(3)
C83 P4 C82 102.16(15)
C83 P4 C81 102.87(17)
C82 P4 C81 101.16(16)
C83 P4 Ni 108.12(11)
C82 P4 Ni 113.38(10)
C81 P4 Ni 126.31(12)
C91 P5 C93 100.15(14)
C91 P5 C92 103.12(14)
C93 P5 C92 104.31(14)
C91 P5 Ni 118.04(10)
C93 P5 Ni 121.41(10)
C92 P5 Ni 107.67(10)
C30 O3 Ni 118.96(16)
C35 S3 Ni 96.59(9)
C31 S2 C21 100.26(12)
C41 S4 C15 100.49(13)
O1 C10 C11 123.5(2)
O1 C10 C15 120.9(2)
C11 C10 C15 115.6(2)
C12 C11 C10 122.9(2)
C12 C11 S1 121.3(2)
C10 C11 S1 115.86(19)
C13 C12 C11 121.1(3)
C12 C13 C14 117.2(3)
C12 C13 C16 124.0(3)
C14 C13 C16 118.8(3)
C15 C14 C13 122.2(3)
C14 C15 C10 120.9(3)
C14 C15 S4 121.6(2)
C10 C15 S4 117.6(2)
C19 C16 C18 110.7(4)
C19 C16 C13 111.1(3)
C18 C16 C13 112.8(3)
C19 C16 C17 108.0(4)
C18 C16 C17 107.0(4)
C13 C16 C17 106.8(3)
O2 C20 C25 123.3(2)
O2 C20 C21 119.8(2)
C25 C20 C21 117.0(2)
C22 C21 C20 120.0(2)
C22 C21 S2 124.44(19)
C20 C21 S2 115.54(18)
C21 C22 C23 122.5(2)
C24 C23 C22 117.5(2)
C24 C23 C26 123.6(2)
C22 C23 C26 118.9(2)
C23 C24 C25 120.2(2)
C20 C25 C24 122.7(2)
C20 C25 S1 115.79(18)
C24 C25 S1 121.51(19)
C28 C26 C29 109.2(3)
C28 C26 C27 109.5(3)
C29 C26 C27 107.8(3)
C28 C26 C23 109.5(3)
C29 C26 C23 111.8(2)
C27 C26 C23 109.0(3)
O3 C30 C31 121.8(2)
O3 C30 C35 120.0(2)
C31 C30 C35 118.2(2)
C30 C31 C32 120.7(2)
C30 C31 S2 118.66(19)
C32 C31 S2 120.6(2)
C33 C32 C31 121.2(2)
C32 C33 C34 117.7(2)
C32 C33 C36 122.5(2)
C34 C33 C36 119.8(2)
C35 C34 C33 121.9(2)
C34 C35 C30 120.3(2)
C34 C35 S3 124.7(2)
C30 C35 S3 114.99(19)
C38 C36 C33 109.7(2)
C38 C36 C39 109.1(3)
C33 C36 C39 112.0(2)
C38 C36 C37 109.5(3)
C33 C36 C37 108.9(2)
C39 C36 C37 107.6(3)
O4 C40 C45 118.2(3)
O4 C40 C41 122.7(3)
C45 C40 C41 119.1(3)
C42 C41 C40 119.4(3)
C42 C41 S4 121.5(2)
C40 C41 S4 119.0(2)
C41 C42 C43 122.5(3)
C42 C43 C44 116.1(3)
C42 C43 C46 120.8(3)
C44 C43 C46 123.1(3)
C45 C44 C43 122.4(3)
C44 C45 C40 120.4(3)
C49 C46 C48 112.8(5)
C49 C46 C43 111.7(4)
C48 C46 C43 112.3(3)
C49 C46 C47 107.9(4)
C48 C46 C47 105.7(4)
C43 C46 C47 105.8(4)
C106 C101 C102 120.5(5)
C101 C102 C103 120.5(5)
C102 C103 C104 118.5(5)
C105 C104 C103 120.1(4)
C106 C105 C104 121.0(4)
C105 C106 C101 119.2(4)

loop_
_geom_bond_atom_site_label_1
_geom_bond_atom_site_label_2
_geom_bond_distance
W H2 1.56(2)
W H1 1.58(2)
W O2 2.1252(17)
W O1 2.1684(18)
W P2 2.4377(8)
W P3 2.4438(8)
W P1 2.4496(8)
W S1 2.4877(6)
P1 C51 1.709(5)
P1 C52A 1.749(7)
P1 C52 1.798(6)
P1 C53 1.857(6)
P1 C53A 1.861(8)
P1 C51A 1.918(8)
P2 C63 1.817(3)
P2 C62 1.824(4)
P2 C61 1.843(4)
P3 C71 1.817(3)
P3 C72 1.824(3)
P3 C73 1.827(3)
S1 C11 1.786(3)
S1 C25 1.789(3)
O1 C10 1.319(3)
O2 C20 1.330(3)
Ni O3 1.8646(18)
Ni P5 2.1583(8)
Ni S3 2.1884(7)
Ni P4 2.2226(8)
P4 C83 1.814(3)
P4 C82 1.814(3)
P4 C81 1.821(3)
P5 C91 1.817(3)
P5 C93 1.818(3)
P5 C92 1.824(3)
O3 C30 1.323(3)
S3 C35 1.759(3)
S2 C31 1.769(3)
S2 C21 1.776(3)
S4 C41 1.782(3)
S4 C15 1.784(3)
O4 C40 1.363(4)
C10 C11 1.401(4)
C10 C15 1.417(4)
C11 C12 1.390(4)
C12 C13 1.377(4)
C13 C14 1.403(4)
C13 C16 1.528(4)
C14 C15 1.384(4)
C16 C19 1.495(6)
C16 C18 1.506(5)
C16 C17 1.569(6)
C20 C25 1.391(3)
C20 C21 1.413(3)
C21 C22 1.382(3)
C22 C23 1.403(4)
C23 C24 1.385(4)
C23 C26 1.535(4)
C24 C25 1.396(3)
C26 C28 1.526(5)
C26 C29 1.528(4)
C26 C27 1.535(5)
C30 C31 1.399(4)
C30 C35 1.412(3)
C31 C32 1.401(3)
C32 C33 1.395(3)
C33 C34 1.399(4)
C33 C36 1.531(4)
C34 C35 1.387(3)
C36 C38 1.526(4)
C36 C39 1.531(4)
C36 C37 1.536(4)
C40 C45 1.385(5)
C40 C41 1.404(4)
C41 C42 1.390(4)
C42 C43 1.393(4)
C43 C44 1.410(5)
C43 C46 1.531(5)
C44 C45 1.373(5)
C46 C49 1.484(6)
C46 C48 1.507(6)
C46 C47 1.561(7)
C101 C106 1.352(6)
C101 C102 1.364(7)
C102 C103 1.367(7)
C103 C104 1.368(6)
C104 C105 1.365(6)
C105 C106 1.350(6)
